data_2208470
loop_
_publ_author_name
'Liao, Chun-Yi'
'Lee, Hon Man'

_publ_section_title
;
 <i>trans</i>-Dichlorodipyridinepalladium(II)
;
_journal_coeditor_code AC2006
_journal_issue 4
_journal_name_full 'Acta Crystallographica Section E'
_journal_page_first m680
_journal_page_last m681
_journal_paper_doi 10.1107/S160053680600688X
_journal_volume 62
_journal_year 2006
_chemical_formula_iupac '[Pd Cl2 (C5 H5 N)2]'
_chemical_formula_moiety 'C10 H10 Cl2 N2 Pd'
_chemical_formula_sum 'C10 H10 Cl2 N2 Pd'
_chemical_formula_weight 335.50
_chemical_name_systematic
;
trans-Dichlorodipyridinepalladium(II)
;
_space_group_IT_number 2
_symmetry_cell_setting triclinic
_symmetry_space_group_name_Hall '-P 1'
_symmetry_space_group_name_H-M 'P -1'
_atom_sites_solution_hydrogens geom
_atom_sites_solution_primary direct
_atom_sites_solution_secondary difmap
_audit_creation_method SHELXL-97
_cell_angle_alpha 80.852(4)
_cell_angle_beta 84.578(4)
_cell_angle_gamma 89.163(4)
_cell_formula_units_Z 1
_cell_length_a 5.4624(3)
_cell_length_b 6.9863(4)
_cell_length_c 7.5977(5)
_cell_measurement_reflns_used 2287
_cell_measurement_temperature 150(2)
_cell_measurement_theta_max 27.8
_cell_measurement_theta_min 3.0
_cell_volume 284.97(3)
_computing_cell_refinement APEX2
_computing_data_collection 'APEX2 (Bruker, 2004)'
_computing_data_reduction APEX2
_computing_molecular_graphics SHELXTL
_computing_publication_material SHELXTL
_computing_structure_refinement SHELXTL
_computing_structure_solution 'SHELXTL (Sheldrick, 1998)'
_diffrn_ambient_temperature 150(2)
_diffrn_measured_fraction_theta_full 0.993
_diffrn_measured_fraction_theta_max 0.993
_diffrn_measurement_device_type 'Bruker SMART APEX-II'
_diffrn_measurement_method \w
_diffrn_radiation_monochromator graphite
_diffrn_radiation_type MoK\a
_diffrn_radiation_wavelength 0.71073
_diffrn_reflns_av_R_equivalents 0.0132
_diffrn_reflns_av_sigmaI/netI 0.0179
_diffrn_reflns_limit_h_max 7
_diffrn_reflns_limit_h_min -7
_diffrn_reflns_limit_k_max 9
_diffrn_reflns_limit_k_min -9
_diffrn_reflns_limit_l_max 9
_diffrn_reflns_limit_l_min -9
_diffrn_reflns_number 3106
_diffrn_reflns_theta_full 27.89
_diffrn_reflns_theta_max 27.89
_diffrn_reflns_theta_min 2.95
_diffrn_standards_decay_% 0
_diffrn_standards_interval_count 0
_diffrn_standards_interval_time 0
_diffrn_standards_number 0
_exptl_absorpt_coefficient_mu 2.062
_exptl_absorpt_correction_T_max 0.8691
_exptl_absorpt_correction_T_min 0.7900
_exptl_absorpt_correction_type multi-scan
_exptl_absorpt_process_details '(SADABS; Sheldrick, 2003)'
_exptl_crystal_colour orange
_exptl_crystal_density_diffrn 1.955
_exptl_crystal_density_method 'not measured'
_exptl_crystal_description block
_exptl_crystal_F_000 164
_exptl_crystal_size_max 0.12
_exptl_crystal_size_mid 0.11
_exptl_crystal_size_min 0.07
_refine_diff_density_max 1.078
_refine_diff_density_min -0.515
_refine_ls_extinction_method none
_refine_ls_goodness_of_fit_ref 1.141
_refine_ls_hydrogen_treatment constr
_refine_ls_matrix_type full
_refine_ls_number_parameters 70
_refine_ls_number_reflns 1352
_refine_ls_number_restraints 0
_refine_ls_restrained_S_all 1.141
_refine_ls_R_factor_all 0.0250
_refine_ls_R_factor_gt 0.0242
_refine_ls_shift/su_max 0.000
_refine_ls_shift/su_mean 0.000
_refine_ls_structure_factor_coef Fsqd
_refine_ls_weighting_details 'calc w=1/[\s^2^(Fo^2^)+(0.0193P)^2^+0.8582P] where P=(Fo^2^+2Fc^2^)/3'
_refine_ls_weighting_scheme calc
_refine_ls_wR_factor_gt 0.0642
_refine_ls_wR_factor_ref 0.0646
_reflns_number_gt 1329
_reflns_number_total 1352
_reflns_threshold_expression I>2\s
_cod_data_source_file ac2006.cif
_cod_data_source_block I
_cod_database_code 2208470

loop_
_symmetry_equiv_pos_as_xyz
'x, y, z'
'-x, -y, -z'

loop_
_atom_site_type_symbol
_atom_site_label
_atom_site_fract_x
_atom_site_fract_y
_atom_site_fract_z
_atom_site_U_iso_or_equiv
_atom_site_adp_type
_atom_site_calc_flag
_atom_site_refinement_flags
_atom_site_occupancy
C C1 0.2780(6) 0.6484(5) 0.3208(4) 0.0262(7) Uani d . 1
H H1 0.4183 0.5893 0.3716 0.031 Uiso calc R 1
C C2 0.1096(7) 0.7401(5) 0.4269(5) 0.0287(7) Uani d . 1
H H2 0.1338 0.7439 0.5485 0.034 Uiso calc R 1
C C3 -0.0950(6) 0.8262(5) 0.3527(5) 0.0288(7) Uani d . 1
H H3 -0.2138 0.8896 0.4228 0.035 Uiso calc R 1
C C4 -0.1236(6) 0.8185(5) 0.1748(5) 0.0256(6) Uani d . 1
H H4 -0.2630 0.8760 0.1215 0.031 Uiso calc R 1
C C5 0.0529(6) 0.7261(5) 0.0756(4) 0.0234(6) Uani d . 1
H H5 0.0345 0.7233 -0.0471 0.028 Uiso calc R 1
Cl Cl1 0.54527(15) 0.77274(12) -0.21529(11) 0.02848(18) Uani d . 1
N N1 0.2498(5) 0.6401(4) 0.1481(4) 0.0221(5) Uani d . 1
Pd Pd1 0.5000 0.5000 0.0000 0.01781(11) Uani d S 1

loop_
_atom_site_aniso_label
_atom_site_aniso_U_11
_atom_site_aniso_U_22
_atom_site_aniso_U_33
_atom_site_aniso_U_12
_atom_site_aniso_U_13
_atom_site_aniso_U_23
C1 0.0261(16) 0.0272(16) 0.0243(16) 0.0015(13) -0.0021(12) -0.0018(13)
C2 0.0363(18) 0.0287(17) 0.0213(16) -0.0003(14) 0.0001(13) -0.0061(13)
C3 0.0302(17) 0.0246(16) 0.0302(17) 0.0010(13) 0.0091(14) -0.0076(13)
C4 0.0200(14) 0.0225(15) 0.0334(18) 0.0039(12) 0.0007(12) -0.0040(13)
C5 0.0205(14) 0.0248(15) 0.0252(16) 0.0012(12) -0.0005(12) -0.0056(13)
Cl1 0.0294(4) 0.0287(4) 0.0241(4) 0.0079(3) 0.0028(3) 0.0019(3)
N1 0.0202(12) 0.0229(13) 0.0219(13) 0.0031(10) 0.0015(10) -0.0021(10)
Pd1 0.01492(16) 0.02151(17) 0.01628(17) 0.00439(11) -0.00025(11) -0.00193(12)

loop_
_atom_type_symbol
_atom_type_description
_atom_type_scat_dispersion_real
_atom_type_scat_dispersion_imag
_atom_type_scat_source
C C 0.0033 0.0016 'International Tables Vol C Tables 4.2.6.8 and 6.1.1.4'
H H 0.0000 0.0000 'International Tables Vol C Tables 4.2.6.8 and 6.1.1.4'
Cl Cl 0.1484 0.1585 'International Tables Vol C Tables 4.2.6.8 and 6.1.1.4'
N N 0.0061 0.0033 'International Tables Vol C Tables 4.2.6.8 and 6.1.1.4'
Pd Pd -0.9988 1.0072 'International Tables Vol C Tables 4.2.6.8 and 6.1.1.4'

loop_
_geom_angle_atom_site_label_1
_geom_angle_atom_site_label_2
_geom_angle_atom_site_label_3
_geom_angle_site_symmetry_1
_geom_angle_site_symmetry_3
_geom_angle
N1 C1 C2 . . 122.2(3)
N1 C1 H1 . . 118.9
C2 C1 H1 . . 118.9
C1 C2 C3 . . 118.8(3)
C1 C2 H2 . . 120.6
C3 C2 H2 . . 120.6
C4 C3 C2 . . 119.0(3)
C4 C3 H3 . . 120.5
C2 C3 H3 . . 120.5
C5 C4 C3 . . 119.3(3)
C5 C4 H4 . . 120.4
C3 C4 H4 . . 120.4
N1 C5 C4 . . 121.8(3)
N1 C5 H5 . . 119.1
C4 C5 H5 . . 119.1
C5 N1 C1 . . 118.9(3)
C5 N1 Pd1 . . 120.6(2)
C1 N1 Pd1 . . 120.5(2)
N1 Pd1 N1 . 2_665 180.0
N1 Pd1 Cl1 . 2_665 89.70(8)
N1 Pd1 Cl1 2_665 2_665 90.30(8)
N1 Pd1 Cl1 . . 90.30(8)
N1 Pd1 Cl1 2_665 . 89.70(8)
Cl1 Pd1 Cl1 2_665 . 180.00(4)

loop_
_geom_bond_atom_site_label_1
_geom_bond_atom_site_label_2
_geom_bond_site_symmetry_2
_geom_bond_distance
C1 N1 . 1.346(4)
C1 C2 . 1.383(5)
C1 H1 . 0.9500
C2 C3 . 1.386(5)
C2 H2 . 0.9500
C3 C4 . 1.384(5)
C3 H3 . 0.9500
C4 C5 . 1.383(4)
C4 H4 . 0.9500
C5 N1 . 1.346(4)
C5 H5 . 0.9500
Cl1 Pd1 . 2.3052(8)
N1 Pd1 . 2.028(3)
Pd1 N1 2_665 2.028(3)
Pd1 Cl1 2_665 2.3051(8)
